data_4038994
loop_
_publ_author_name
'Numez Avila, Aaron Gabriel'
'Desch\^enes-Simard, Beno\^it'
'Arnold, Joseph E.'
'Morency, Mathieu'
'Chartrand, Daniel'
'Maris, Thierry'
'Berger, Gilles'
'Day, Graham M.'
'Hanessian, Stephen'
'Wuest, James D.'

_publ_contact_author_id_orcid 0000-0001-9731-4046
_publ_section_title
;
 Surprising Chemistry of 6.Azidotetrazolo[5,1.a]phthalazine: What a
 Purported Natural Product Reveals about the Polymorphism of Explosives
;
_journal_name_full 'Journal of Organic Chemistry'
_journal_page_first 6680
_journal_page_last 6694
_journal_paper_doi 10.1021/acs.joc.2c00369
_journal_volume 87
_journal_year 2022
_chemical_formula_moiety 'C8 H4 N8'
_chemical_formula_sum 'C8 H4 N8'
_chemical_formula_weight 212.19
_space_group_crystal_system monoclinic
_space_group_IT_number 14
_space_group_name_Hall '-P 2ybc'
_space_group_name_H-M_alt 'P 1 21/c 1'
_atom_sites_solution_hydrogens difmap
_atom_sites_solution_primary dual
_audit_contact_author_email thierry.maris@umontreal.ca
_audit_contact_author_name 'Thierry Maris'
_audit_contact_author_phone '+1 514 340 4711 2579'
_audit_creation_date 2021-11-28
_audit_creation_method
;
Olex2 1.5
(compiled 2021.11.18 svn.ra9532c28 for OlexSys, GUI svn.r6429)
;
_cell_angle_alpha 90
_cell_angle_beta 100.967(2)
_cell_angle_gamma 90
_cell_formula_units_Z 4
_cell_length_a 8.3082(4)
_cell_length_b 13.8805(6)
_cell_length_c 8.0520(4)
_cell_measurement_reflns_used 6207
_cell_measurement_temperature 100
_cell_measurement_theta_max 69.984
_cell_measurement_theta_min 5.423
_cell_volume 911.61(7)
_computing_cell_refinement
;
SAINT (2020) V8.40B; Integration Software for Single Crystal Data.
Bruker AXS Inc., Madison, WI 53719-1173.
;
_computing_data_collection
;
APEX 3 (2019) Bruker AXS Inc., Madison, WI 53719-1173.
;
_computing_data_reduction
;
SAINT (2020) V8.40B; Integration Software for Single Crystal Data.
Bruker AXS Inc., Madison, WI 53719-1173.
;
_computing_molecular_graphics 'Olex2 1.5 (Dolomanov et al., 2009)'
_computing_publication_material 'Olex2 1.5 (Dolomanov et al., 2009)'
_computing_structure_refinement 'XL  (Sheldrick, 2008)'
_computing_structure_solution 'SHELXT 2018/2 (Sheldrick, 2018)'
_diffrn_ambient_temperature 100
_diffrn_detector 'CCD area detector'
_diffrn_detector_area_resol_mean 8.3
_diffrn_detector_type 'Bruker APEX2 CCD'
_diffrn_measured_fraction_theta_full 1.000
_diffrn_measured_fraction_theta_max 1.000
_diffrn_measurement_device 'three-circle diffractometer'
_diffrn_measurement_device_type 'Bruker Smart APEX'
_diffrn_measurement_method '\w scans'
_diffrn_radiation_collimation 'Focusing mirrors'
_diffrn_radiation_monochromator 'Quazar MX Mirror Optics'
_diffrn_radiation_probe x-ray
_diffrn_radiation_type 'Cu K\a'
_diffrn_radiation_wavelength 1.54178
_diffrn_reflns_av_R_equivalents 0.0383
_diffrn_reflns_av_unetI/netI 0.0178
_diffrn_reflns_Laue_measured_fraction_full 1.000
_diffrn_reflns_Laue_measured_fraction_max 1.000
_diffrn_reflns_limit_h_max 10
_diffrn_reflns_limit_h_min -10
_diffrn_reflns_limit_k_max 16
_diffrn_reflns_limit_k_min -16
_diffrn_reflns_limit_l_max 9
_diffrn_reflns_limit_l_min -9
_diffrn_reflns_number 18056
_diffrn_reflns_point_group_measured_fraction_full 1.000
_diffrn_reflns_point_group_measured_fraction_max 1.000
_diffrn_reflns_theta_full 67.679
_diffrn_reflns_theta_max 70.082
_diffrn_reflns_theta_min 5.423
_diffrn_source 'Microfocus Source'
_diffrn_source_current 0.43
_diffrn_source_power 0.0106984
_diffrn_source_target Cu
_diffrn_source_type 'Incoatec I\mS High Brilliance Microsource'
_diffrn_source_voltage 24.88
_exptl_absorpt_coefficient_mu 0.924
_exptl_absorpt_correction_T_max 0.4684
_exptl_absorpt_correction_T_min 0.3552
_exptl_absorpt_correction_type multi-scan
_exptl_absorpt_process_details
;
SADABS-2016/2 (Bruker,2016/2) was used for absorption correction.
wR2(int) was 0.1562 before and 0.0520 after correction.
The Ratio of minimum to maximum transmission is 0.7583.
The \l/2 correction factor is Not present.
;
_exptl_crystal_colour 'clear light colourless'
_exptl_crystal_colour_lustre clear
_exptl_crystal_colour_modifier light
_exptl_crystal_colour_primary colourless
_exptl_crystal_density_diffrn 1.546
_exptl_crystal_description Fragment
_exptl_crystal_F_000 432
_exptl_crystal_size_max 0.35
_exptl_crystal_size_mid 0.15
_exptl_crystal_size_min 0.08
_refine_diff_density_max 0.229
_refine_diff_density_min -0.186
_refine_diff_density_rms 0.037
_refine_ls_extinction_coef .
_refine_ls_extinction_method none
_refine_ls_goodness_of_fit_ref 1.050
_refine_ls_hydrogen_treatment refall
_refine_ls_matrix_type full
_refine_ls_number_parameters 161
_refine_ls_number_reflns 1730
_refine_ls_number_restraints 0
_refine_ls_restrained_S_all 1.050
_refine_ls_R_factor_all 0.0344
_refine_ls_R_factor_gt 0.0315
_refine_ls_shift/su_max 0.000
_refine_ls_shift/su_mean 0.000
_refine_ls_structure_factor_coef Fsqd
_refine_ls_weighting_details 'w=1/[\s^2^(Fo^2^)+(0.0557P)^2^+0.1624P] where P=(Fo^2^+2Fc^2^)/3'
_refine_ls_weighting_scheme calc
_refine_ls_wR_factor_gt 0.0893
_refine_ls_wR_factor_ref 0.0925
_reflns_Friedel_coverage 0.000
_reflns_Friedel_fraction_full .
_reflns_Friedel_fraction_max .
_reflns_number_gt 1568
_reflns_number_total 1730
_reflns_threshold_expression 'I > 2\s(I)'
_cod_data_source_file jw2406.cif
_cod_data_source_block jw2406
_cod_database_code 4038994

loop_
_space_group_symop_id
_space_group_symop_operation_xyz
1 'x, y, z'
2 '-x, y+1/2, -z+1/2'
3 '-x, -y, -z'
4 'x, -y-1/2, z-1/2'

loop_
_atom_site_label
_atom_site_type_symbol
_atom_site_fract_x
_atom_site_fract_y
_atom_site_fract_z
_atom_site_U_iso_or_equiv
_atom_site_adp_type
_atom_site_occupancy
_atom_site_site_symmetry_order
_atom_site_calc_flag
_atom_site_refinement_flags_posn
_atom_site_refinement_flags_adp
_atom_site_refinement_flags_occupancy
_atom_site_disorder_assembly
_atom_site_disorder_group
N1 N 0.14493(12) 0.23242(7) 0.38921(12) 0.0322(3) Uani 1 1 d . . . . .
C1 C 0.22746(12) 0.30507(8) 0.47172(12) 0.0248(2) Uani 1 1 d . . . . .
N2 N 0.21564(13) 0.15143(7) 0.46543(12) 0.0349(3) Uani 1 1 d . . . . .
C2 C 0.21480(13) 0.40798(8) 0.45785(13) 0.0246(3) Uani 1 1 d . . . . .
N3 N 0.33649(12) 0.17100(7) 0.58917(12) 0.0312(2) Uani 1 1 d . . . . .
C3 C 0.10335(14) 0.45579(10) 0.33254(14) 0.0319(3) Uani 1 1 d . . . . .
H3 H 0.0347(18) 0.4163(11) 0.2503(19) 0.040(4) Uiso 1 1 d . . . . .
N4 N 0.34512(11) 0.26758(6) 0.59386(10) 0.0238(2) Uani 1 1 d . . . . .
C4 C 0.09985(15) 0.55499(10) 0.33286(16) 0.0372(3) Uani 1 1 d . . . . .
H4 H 0.024(2) 0.5883(12) 0.248(2) 0.055(5) Uiso 1 1 d . . . . .
N5 N 0.45457(10) 0.31426(6) 0.71446(11) 0.0250(2) Uani 1 1 d . . . . .
C5 C 0.20575(16) 0.60784(9) 0.45556(16) 0.0362(3) Uani 1 1 d . . . . .
H5 H 0.2031(19) 0.6769(12) 0.4548(19) 0.044(4) Uiso 1 1 d . . . . .
N6 N 0.54051(12) 0.46425(7) 0.82422(12) 0.0301(2) Uani 1 1 d . . . . .
C6 C 0.31752(14) 0.56180(8) 0.57864(15) 0.0300(3) Uani 1 1 d . . . . .
H6 H 0.3931(19) 0.5987(11) 0.663(2) 0.044(4) Uiso 1 1 d . . . . .
N7 N 0.64348(12) 0.41754(8) 0.92815(12) 0.0330(3) Uani 1 1 d . . . . .
C7 C 0.32277(13) 0.46081(8) 0.58074(13) 0.0241(2) Uani 1 1 d . . . . .
N8 N 0.74191(14) 0.38594(9) 1.02792(14) 0.0454(3) Uani 1 1 d . . . . .
C8 C 0.43874(13) 0.40736(8) 0.70532(13) 0.0236(2) Uani 1 1 d . . . . .

loop_
_atom_site_aniso_label
_atom_site_aniso_U_11
_atom_site_aniso_U_22
_atom_site_aniso_U_33
_atom_site_aniso_U_23
_atom_site_aniso_U_13
_atom_site_aniso_U_12
N1 0.0333(5) 0.0347(6) 0.0280(5) -0.0067(4) 0.0041(4) -0.0097(4)
C1 0.0223(5) 0.0312(6) 0.0199(5) -0.0021(4) 0.0017(4) -0.0028(4)
N2 0.0442(6) 0.0296(5) 0.0319(5) -0.0066(4) 0.0095(4) -0.0102(4)
C2 0.0218(5) 0.0304(6) 0.0215(5) 0.0016(4) 0.0038(4) 0.0019(4)
N3 0.0423(6) 0.0223(5) 0.0297(5) -0.0024(3) 0.0087(4) -0.0031(4)
C3 0.0233(5) 0.0472(7) 0.0242(5) 0.0049(5) 0.0024(4) 0.0058(5)
N4 0.0275(5) 0.0214(5) 0.0211(5) -0.0012(3) 0.0014(4) -0.0008(3)
C4 0.0322(6) 0.0467(7) 0.0341(6) 0.0160(5) 0.0101(5) 0.0164(5)
N5 0.0247(5) 0.0263(5) 0.0215(4) -0.0009(3) -0.0017(3) 0.0004(3)
C5 0.0409(7) 0.0284(6) 0.0435(7) 0.0097(5) 0.0189(6) 0.0097(5)
N6 0.0282(5) 0.0310(5) 0.0281(5) -0.0052(4) -0.0025(4) -0.0027(4)
C6 0.0321(6) 0.0256(6) 0.0344(6) 0.0014(4) 0.0116(5) 0.0010(4)
N7 0.0279(5) 0.0411(6) 0.0272(5) -0.0080(4) -0.0016(4) -0.0025(4)
C7 0.0225(5) 0.0261(6) 0.0238(5) 0.0009(4) 0.0047(4) 0.0012(4)
N8 0.0344(6) 0.0637(8) 0.0325(6) -0.0076(5) -0.0078(5) 0.0039(5)
C8 0.0221(5) 0.0262(5) 0.0218(5) -0.0029(4) 0.0024(4) -0.0024(4)

loop_
_atom_type_symbol
_atom_type_description
_atom_type_scat_dispersion_real
_atom_type_scat_dispersion_imag
_atom_type_scat_source
C C 0.0181 0.0091 'International Tables Vol C Tables 4.2.6.8 and 6.1.1.4'
H H 0.0000 0.0000 'International Tables Vol C Tables 4.2.6.8 and 6.1.1.4'
N N 0.0311 0.0180 'International Tables Vol C Tables 4.2.6.8 and 6.1.1.4'

loop_
_geom_angle_atom_site_label_1
_geom_angle_atom_site_label_2
_geom_angle_atom_site_label_3
_geom_angle
_geom_angle_site_symmetry_1
_geom_angle_site_symmetry_3
C1 N1 N2 105.38(9) . .
N1 C1 C2 134.06(10) . .
N1 C1 N4 107.78(10) . .
N4 C1 C2 118.16(9) . .
N3 N2 N1 112.16(9) . .
C3 C2 C1 123.81(11) . .
C3 C2 C7 120.33(11) . .
C7 C2 C1 115.86(9) . .
N2 N3 N4 105.02(9) . .
C2 C3 H3 116.9(9) . .
C4 C3 C2 118.94(12) . .
C4 C3 H3 124.2(9) . .
C1 N4 N5 128.91(9) . .
N3 N4 C1 109.67(9) . .
N3 N4 N5 121.33(9) . .
C3 C4 H4 119.5(10) . .
C3 C4 C5 120.98(11) . .
C5 C4 H4 119.5(10) . .
C8 N5 N4 112.72(8) . .
C4 C5 H5 120.6(9) . .
C6 C5 C4 120.76(11) . .
C6 C5 H5 118.6(9) . .
N7 N6 C8 114.30(10) . .
C5 C6 H6 120.7(9) . .
C5 C6 C7 119.13(11) . .
C7 C6 H6 120.2(9) . .
N8 N7 N6 171.98(12) . .
C2 C7 C8 117.94(10) . .
C6 C7 C2 119.85(10) . .
C6 C7 C8 122.21(10) . .
N5 C8 N6 118.84(9) . .
N5 C8 C7 126.35(9) . .
N6 C8 C7 114.82(10) . .

loop_
_geom_bond_atom_site_label_1
_geom_bond_atom_site_label_2
_geom_bond_distance
_geom_bond_site_symmetry_2
N1 C1 1.3249(15) .
N1 N2 1.3595(15) .
C1 C2 1.4350(16) .
C1 N4 1.3520(13) .
N2 N3 1.3016(14) .
C2 C3 1.4001(15) .
C2 C7 1.4085(15) .
N3 N4 1.3427(13) .
C3 H3 0.959(16) .
C3 C4 1.3773(19) .
N4 N5 1.3615(12) .
C4 H4 0.957(18) .
C4 C5 1.399(2) .
N5 C8 1.2996(14) .
C5 H5 0.959(17) .
C5 C6 1.3794(17) .
N6 N7 1.2571(14) .
N6 C8 1.3954(13) .
C6 H6 0.976(16) .
C6 C7 1.4024(15) .
N7 N8 1.1210(14) .
C7 C8 1.4551(14) .

loop_
_geom_torsion_atom_site_label_1
_geom_torsion_atom_site_label_2
_geom_torsion_atom_site_label_3
_geom_torsion_atom_site_label_4
_geom_torsion
_geom_torsion_site_symmetry_1
_geom_torsion_site_symmetry_2
_geom_torsion_site_symmetry_3
_geom_torsion_site_symmetry_4
N1 C1 C2 C3 -3.82(19) . . . .
N1 C1 C2 C7 175.88(11) . . . .
N1 C1 N4 N3 -0.31(11) . . . .
N1 C1 N4 N5 -176.77(9) . . . .
N1 N2 N3 N4 -0.06(12) . . . .
C1 N1 N2 N3 -0.13(12) . . . .
C1 C2 C3 C4 178.90(10) . . . .
C1 C2 C7 C6 -179.07(9) . . . .
C1 C2 C7 C8 1.81(13) . . . .
C1 N4 N5 C8 -0.07(14) . . . .
N2 N1 C1 C2 -178.90(11) . . . .
N2 N1 C1 N4 0.26(11) . . . .
N2 N3 N4 C1 0.22(11) . . . .
N2 N3 N4 N5 177.00(9) . . . .
C2 C1 N4 N3 179.01(9) . . . .
C2 C1 N4 N5 2.54(15) . . . .
C2 C3 C4 C5 0.19(17) . . . .
C2 C7 C8 N5 0.68(15) . . . .
C2 C7 C8 N6 -179.30(9) . . . .
N3 N4 N5 C8 -176.18(9) . . . .
C3 C2 C7 C6 0.64(15) . . . .
C3 C2 C7 C8 -178.48(9) . . . .
C3 C4 C5 C6 0.57(17) . . . .
N4 C1 C2 C3 177.09(9) . . . .
N4 C1 C2 C7 -3.21(14) . . . .
N4 N5 C8 N6 178.38(8) . . . .
N4 N5 C8 C7 -1.59(14) . . . .
C4 C5 C6 C7 -0.71(16) . . . .
C5 C6 C7 C2 0.11(16) . . . .
C5 C6 C7 C8 179.19(10) . . . .
C6 C7 C8 N5 -178.42(10) . . . .
C6 C7 C8 N6 1.60(14) . . . .
N7 N6 C8 N5 2.03(14) . . . .
N7 N6 C8 C7 -177.99(9) . . . .
C7 C2 C3 C4 -0.79(16) . . . .

_cod_database_fobs_code 4038994
